data_7712737
loop_
_publ_author_name
'Fischer, Paul J.'
'Roe, Charley B.'
'Stephenson, Jasmine N.'
'Dunscomb, Rachel J.'
'Carthy, Camille L.'
'Nataro, Chip'
'Young, Jr, Victor G'

_publ_section_title
;
 Exploring opportunities for tuning phenyltris(pyrazol-1-yl)borate
 donation by varying the extent of phenyl substituent fluorination.
;
_journal_name_full 'Dalton transactions (Cambridge, England : 2003)'
_journal_paper_doi 10.1039/d3dt00735a
_journal_year 2023
_chemical_formula_moiety 'C34 H24 B2 F12 Fe N12'
_chemical_formula_sum 'C34 H24 B2 F12 Fe N12'
_chemical_formula_weight 906.12
_chemical_name_common 22120zz
_space_group_crystal_system triclinic
_space_group_IT_number 2
_space_group_name_Hall '-P 1'
_space_group_name_H-M_alt 'P -1'
_atom_sites_solution_hydrogens geom
_audit_creation_method SHELXL-2018/3
_audit_update_record
;
2023-02-23 deposited with the CCDC.	2023-03-29 downloaded from the CCDC.
;
_cell_angle_alpha 104.507(4)
_cell_angle_beta 105.302(4)
_cell_angle_gamma 103.887(4)
_cell_formula_units_Z 4
_cell_length_a 15.6527(16)
_cell_length_b 16.2542(16)
_cell_length_c 16.687(2)
_cell_measurement_reflns_used 2941
_cell_measurement_temperature 150(2)
_cell_measurement_theta_max 30.09
_cell_measurement_theta_min 2.57
_cell_volume 3745.4(7)
_computing_cell_refinement 'Bruker SAINT'
_computing_data_collection 'Bruker APEX3'
_computing_data_reduction 'Bruker SAINT'
_computing_molecular_graphics 'Bruker SHELXTL'
_computing_publication_material 'Bruker SHELXTL'
_computing_structure_refinement 'SHELXL-2018/3 (Sheldrick 2015)'
_computing_structure_solution 'SHELXT-2018/2 (Sheldrick 2015)'
_diffrn_ambient_temperature 150(2)
_diffrn_measured_fraction_theta_full 0.999
_diffrn_measured_fraction_theta_max 0.997
_diffrn_measurement_device_type 'Bruker PHOTON-III CPAD'
_diffrn_measurement_method '\f and \w scans'
_diffrn_radiation_type MoK\a
_diffrn_radiation_wavelength 0.71073
_diffrn_reflns_av_R_equivalents 0.0395
_diffrn_reflns_av_unetI/netI 0.0266
_diffrn_reflns_Laue_measured_fraction_full 0.999
_diffrn_reflns_Laue_measured_fraction_max 0.997
_diffrn_reflns_limit_h_max 22
_diffrn_reflns_limit_h_min -21
_diffrn_reflns_limit_k_max 20
_diffrn_reflns_limit_k_min -23
_diffrn_reflns_limit_l_max 23
_diffrn_reflns_limit_l_min -23
_diffrn_reflns_number 155918
_diffrn_reflns_point_group_measured_fraction_full 0.999
_diffrn_reflns_point_group_measured_fraction_max 0.997
_diffrn_reflns_theta_full 25.242
_diffrn_reflns_theta_max 30.569
_diffrn_reflns_theta_min 2.085
_diffrn_source micro-focus
_exptl_absorpt_coefficient_mu 0.509
_exptl_absorpt_correction_T_max 0.6478
_exptl_absorpt_correction_T_min 0.6290
_exptl_absorpt_correction_type multi-scan
_exptl_absorpt_process_details 'SADABS-2016/2, (Sheldrick, 2016)'
_exptl_crystal_colour red
_exptl_crystal_density_diffrn 1.607
_exptl_crystal_description Plate
_exptl_crystal_F_000 1824
_exptl_crystal_recrystallization_method 'Re-crystallisation from solvent: THF/pentane'
_exptl_crystal_size_max 0.190
_exptl_crystal_size_mid 0.150
_exptl_crystal_size_min 0.035
_exptl_transmission_factor_max 0.6478
_exptl_transmission_factor_min 0.6290
_refine_diff_density_max 1.273
_refine_diff_density_min -0.820
_refine_diff_density_rms 0.074
_refine_ls_extinction_method none
_refine_ls_goodness_of_fit_ref 1.027
_refine_ls_hydrogen_treatment constr
_refine_ls_matrix_type full
_refine_ls_number_parameters 1115
_refine_ls_number_reflns 22921
_refine_ls_number_restraints 30
_refine_ls_restrained_S_all 1.045
_refine_ls_R_factor_all 0.0599
_refine_ls_R_factor_gt 0.0459
_refine_ls_shift/su_max 0.001
_refine_ls_shift/su_mean 0.000
_refine_ls_structure_factor_coef Fsqd
_refine_ls_weighting_details 'w=1/[\s^2^(Fo^2^)+(0.0576P)^2^+4.1371P] where P=(Fo^2^+2Fc^2^)/3'
_refine_ls_weighting_scheme calc
_refine_ls_wR_factor_gt 0.1179
_refine_ls_wR_factor_ref 0.1292
_reflns_Friedel_coverage 0.000
_reflns_number_gt 18614
_reflns_number_total 22921
_reflns_threshold_expression 'I > 2\s(I)'
_cod_data_source_file d3dt00735a2.cif
_cod_data_source_block 22120zz
_cod_original_cell_volume 3745.3(7)
_cod_database_code 7712737
_shelx_shelxl_version_number 2018/3
_shelx_space_group_comment
;
The symmetry employed for this shelxl refinement is uniquely defined
by the following loop, which should always be used as a source of
symmetry information in preference to the above space-group names.
They are only intended as comments.
;
_shelx_estimated_absorpt_t_min 0.910
_shelx_estimated_absorpt_t_max 0.982

loop_
_space_group_symop_operation_xyz
'x, y, z'
'-x, -y, -z'

loop_
_atom_site_label
_atom_site_type_symbol
_atom_site_fract_x
_atom_site_fract_y
_atom_site_fract_z
_atom_site_U_iso_or_equiv
_atom_site_adp_type
_atom_site_occupancy
_atom_site_site_symmetry_order
_atom_site_calc_flag
_atom_site_refinement_flags_posn
_atom_site_refinement_flags_adp
_atom_site_refinement_flags_occupancy
_atom_site_disorder_assembly
_atom_site_disorder_group
Fe1A Fe 0.500000 0.000000 1.000000 0.01569(7) Uani 1 2 d S . P . .
N1A N 0.40354(10) 0.05836(10) 1.00135(9) 0.0182(3) Uani 1 1 d . . . . .
N2A N 0.35725(10) 0.07606(9) 0.92891(9) 0.0168(2) Uani 1 1 d . . . . .
C1A C 0.38181(12) 0.10072(12) 1.06880(11) 0.0211(3) Uani 1 1 d . . . . .
H1A H 0.403282 0.098694 1.126872 0.025 Uiso 1 1 calc R U . . .
C2A C 0.32309(12) 0.14835(12) 1.04182(12) 0.0216(3) Uani 1 1 d . . . . .
H2A H 0.297462 0.184092 1.076678 0.026 Uiso 1 1 calc R U . . .
C3A C 0.31030(11) 0.13238(11) 0.95380(11) 0.0188(3) Uani 1 1 d . . . . .
H3A H 0.274509 0.156740 0.916570 0.023 Uiso 1 1 calc R U . . .
N3A N 0.54414(10) 0.07202(10) 0.93037(9) 0.0185(3) Uani 1 1 d . . . . .
N4A N 0.48194(10) 0.08515(10) 0.86400(9) 0.0180(3) Uani 1 1 d . . . . .
C4A C 0.62898(12) 0.12532(13) 0.94256(12) 0.0234(3) Uani 1 1 d . . . . .
H4A H 0.685653 0.128878 0.984155 0.028 Uiso 1 1 calc R U . . .
C5A C 0.62284(13) 0.17544(13) 0.88534(13) 0.0258(4) Uani 1 1 d . . . . .
H5A H 0.672649 0.218589 0.880698 0.031 Uiso 1 1 calc R U . . .
C6A C 0.52873(13) 0.14837(12) 0.83733(12) 0.0228(3) Uani 1 1 d . . . . .
H6A H 0.501217 0.170410 0.792884 0.027 Uiso 1 1 calc R U . . .
N5A N 0.41057(10) -0.09083(10) 0.89006(9) 0.0185(3) Uani 1 1 d . . . . .
N6A N 0.36102(10) -0.06457(10) 0.82659(9) 0.0173(3) Uani 1 1 d . . . . .
C7A C 0.38068(13) -0.18071(12) 0.86054(12) 0.0226(3) Uani 1 1 d . . . . .
H7A H 0.403680 -0.216961 0.891648 0.027 Uiso 1 1 calc R U . . .
C8A C 0.31063(14) -0.21389(12) 0.77721(12) 0.0251(3) Uani 1 1 d . . . . .
H8A H 0.277259 -0.275002 0.741831 0.030 Uiso 1 1 calc R U . . .
C9A C 0.30080(12) -0.13830(12) 0.75787(11) 0.0210(3) Uani 1 1 d . . . . .
H9A H 0.258866 -0.137938 0.705236 0.025 Uiso 1 1 calc R U . . .
B1A B 0.37595(13) 0.03741(13) 0.84223(12) 0.0173(3) Uani 1 1 d . . . . .
C10A C 0.30851(12) 0.04360(11) 0.75364(11) 0.0195(3) Uani 1 1 d . . . . .
C11A C 0.33467(13) 0.03162(12) 0.67826(12) 0.0235(3) Uani 1 1 d . . . . .
H11A H 0.394971 0.027161 0.682277 0.028 Uiso 1 1 calc R U . . .
C12A C 0.27407(14) 0.02618(13) 0.59791(12) 0.0264(4) Uani 1 1 d . . . . .
C13A C 0.18581(15) 0.03343(13) 0.58927(13) 0.0289(4) Uani 1 1 d . . . . .
H13A H 0.145253 0.031230 0.534645 0.035 Uiso 1 1 calc R U . . .
C14A C 0.15866(13) 0.04398(13) 0.66273(13) 0.0258(4) Uani 1 1 d . . . . .
C15A C 0.21795(13) 0.04746(12) 0.74295(12) 0.0218(3) Uani 1 1 d . . . . .
H15A H 0.196455 0.052588 0.791587 0.026 Uiso 1 1 calc R U . . .
C16A C 0.30244(16) 0.00730(15) 0.51768(13) 0.0337(4) Uani 1 1 d . . . . .
F1A F 0.39190(15) 0.0368(2) 0.53524(12) 0.1279(14) Uani 1 1 d . . . . .
F2A F 0.27736(19) -0.07892(12) 0.47502(15) 0.0867(8) Uani 1 1 d . . . . .
F3A F 0.2647(3) 0.0399(2) 0.45908(15) 0.1146(11) Uani 1 1 d . . . . .
C17A C 0.06331(17) 0.05063(19) 0.65525(16) 0.0417(5) Uani 1 1 d . . . . .
F4A F -0.00214(14) -0.02894(18) 0.6194(3) 0.1206(12) Uani 1 1 d . . . . .
F5A F 0.05599(18) 0.0886(3) 0.72736(14) 0.168(2) Uani 1 1 d . . . . .
F6A F 0.03363(17) 0.0895(2) 0.59952(19) 0.1002(9) Uani 1 1 d . . . . .
Fe1B Fe 0.000000 0.000000 0.000000 0.01627(7) Uani 1 2 d S . P . .
N1B N -0.03300(10) 0.06230(9) 0.09866(10) 0.0187(3) Uani 1 1 d . . . . .
N2B N 0.03306(10) 0.12936(10) 0.17145(10) 0.0198(3) Uani 1 1 d . . . . .
C1B C -0.11606(12) 0.05663(12) 0.10866(12) 0.0221(3) Uani 1 1 d . . . . .
H1B H -0.174583 0.015245 0.067658 0.026 Uiso 1 1 calc R U . . .
C2B C -0.10442(13) 0.12025(12) 0.18796(13) 0.0245(3) Uani 1 1 d . . . . .
H2B H -0.151742 0.130427 0.211074 0.029 Uiso 1 1 calc R U . . .
C3B C -0.00943(13) 0.16496(12) 0.22529(12) 0.0225(3) Uani 1 1 d . . . . .
H3B H 0.021214 0.212931 0.279912 0.027 Uiso 1 1 calc R U . . .
N3B N 0.10893(10) -0.00574(10) 0.08499(10) 0.0196(3) Uani 1 1 d . . . . .
N4B N 0.16232(10) 0.06860(10) 0.15672(10) 0.0205(3) Uani 1 1 d . . . . .
C4B C 0.14648(13) -0.07032(13) 0.09257(13) 0.0252(4) Uani 1 1 d . . . . .
H4B H 0.123381 -0.129579 0.051244 0.030 Uiso 1 1 calc R U . . .
C5B C 0.22451(15) -0.03836(14) 0.16986(14) 0.0311(4) Uani 1 1 d . . . . .
H5B H 0.263804 -0.070293 0.190985 0.037 Uiso 1 1 calc R U . . .
C6B C 0.23181(13) 0.04939(14) 0.20850(13) 0.0284(4) Uani 1 1 d . . . . .
H6B H 0.278041 0.089925 0.262680 0.034 Uiso 1 1 calc R U . . .
N5B N 0.07701(10) 0.11810(9) 0.00746(10) 0.0192(3) Uani 1 1 d . . . . .
N6B N 0.12848(10) 0.18371(9) 0.08736(10) 0.0195(3) Uani 1 1 d . . . . .
C7B C 0.07688(13) 0.15686(12) -0.05417(13) 0.0236(3) Uani 1 1 d . . . . .
H7B H 0.047051 0.126379 -0.115848 0.028 Uiso 1 1 calc R U . . .
C8B C 0.12710(14) 0.24902(13) -0.01481(14) 0.0277(4) Uani 1 1 d . . . . .
H8B H 0.137956 0.292209 -0.043398 0.033 Uiso 1 1 calc R U . . .
C9B C 0.15715(13) 0.26325(12) 0.07409(14) 0.0245(4) Uani 1 1 d . . . . .
H9B H 0.192358 0.319686 0.119058 0.029 Uiso 1 1 calc R U . . .
B1B B 0.13512(13) 0.15557(13) 0.17118(13) 0.0202(3) Uani 1 1 d . . . . .
C10B C 0.21015(12) 0.22939(12) 0.26288(12) 0.0236(3) Uani 1 1 d . . . . .
C11B C 0.28852(13) 0.29604(13) 0.26812(13) 0.0280(4) Uani 1 1 d . . . . .
H11B H 0.297410 0.301572 0.215301 0.034 Uiso 1 1 calc R U . . .
C12B C 0.35417(14) 0.35477(14) 0.34919(14) 0.0326(4) Uani 1 1 d . . . . .
C13B C 0.34492(15) 0.34742(15) 0.42755(14) 0.0342(5) Uani 1 1 d . . . . .
H13B H 0.389078 0.388234 0.482670 0.041 Uiso 1 1 calc R U . . .
C14B C 0.26966(15) 0.27904(14) 0.42369(13) 0.0294(4) Uani 1 1 d . . . . .
C15B C 0.20359(14) 0.22116(13) 0.34302(13) 0.0265(4) Uani 1 1 d . . . . .
H15B H 0.152650 0.174793 0.342043 0.032 Uiso 1 1 calc R U . . .
C16B C 0.43539(16) 0.42857(19) 0.35246(16) 0.0455(6) Uani 1 1 d . . . . .
F1B F 0.44930(15) 0.41744(17) 0.27657(13) 0.1011(10) Uani 1 1 d . . . . .
F2B F 0.42346(13) 0.50900(12) 0.37500(14) 0.0656(5) Uani 1 1 d . . . . .
F3B F 0.51544(10) 0.43772(13) 0.41327(13) 0.0637(5) Uani 1 1 d . . . . .
C17B C 0.26266(18) 0.26824(17) 0.50869(15) 0.0382(5) Uani 1 1 d . . . . .
F4B F 0.26405(18) 0.34351(12) 0.56375(12) 0.0749(6) Uani 1 1 d . . . . .
F5B F 0.18433(13) 0.20592(13) 0.49827(11) 0.0624(5) Uani 1 1 d . . . . .
F6B F 0.33263(15) 0.24507(17) 0.55036(13) 0.0747(6) Uani 1 1 d . . . . .
Fe1C Fe 0.000000 0.500000 0.500000 0.01514(7) Uani 1 2 d S . P . .
N1C N 0.03513(10) 0.62501(10) 0.50463(10) 0.0189(3) Uani 1 1 d . . . . .
N2C N 0.12168(10) 0.66484(10) 0.50361(10) 0.0189(3) Uani 1 1 d . . . . .
C1C C -0.00787(14) 0.68676(13) 0.51060(14) 0.0266(4) Uani 1 1 d . . . . .
H1C H -0.069554 0.676841 0.512424 0.032 Uiso 1 1 calc R U . . .
C2C C 0.05096(16) 0.76826(14) 0.51379(16) 0.0334(4) Uani 1 1 d . . . . .
H2C H 0.037882 0.823040 0.518258 0.040 Uiso 1 1 calc R U . . .
C3C C 0.13187(14) 0.75157(12) 0.50903(14) 0.0276(4) Uani 1 1 d . . . . .
H3C H 0.185941 0.793762 0.509457 0.033 Uiso 1 1 calc R U . . .
N3C N 0.12552(10) 0.52945(10) 0.58692(9) 0.0188(3) Uani 1 1 d . . . . .
N4C N 0.20502(10) 0.57435(10) 0.57570(9) 0.0184(3) Uani 1 1 d . . . . .
C4C C 0.15328(13) 0.49989(12) 0.65395(12) 0.0229(3) Uani 1 1 d . . . . .
H4C H 0.112396 0.467784 0.677106 0.027 Uiso 1 1 calc R U . . .
C5C C 0.25048(13) 0.52269(13) 0.68516(12) 0.0253(4) Uani 1 1 d . . . . .
H5C H 0.287886 0.509594 0.732084 0.030 Uiso 1 1 calc R U . . .
C6C C 0.28060(12) 0.56837(12) 0.63316(12) 0.0223(3) Uani 1 1 d . . . . .
H6C H 0.343850 0.591766 0.636992 0.027 Uiso 1 1 calc R U . . .
N5C N 0.05253(10) 0.47296(10) 0.40519(9) 0.0183(3) Uani 1 1 d . . . . .
N6C N 0.13932(10) 0.52452(10) 0.41413(9) 0.0188(3) Uani 1 1 d . . . . .
C7C C 0.02530(13) 0.40111(12) 0.33314(12) 0.0230(3) Uani 1 1 d . . . . .
H7C H -0.033618 0.354626 0.310375 0.028 Uiso 1 1 calc R U . . .
C8C C 0.09566(14) 0.40377(13) 0.29577(13) 0.0264(4) Uani 1 1 d . . . . .
H8C H 0.094471 0.360941 0.244554 0.032 Uiso 1 1 calc R U . . .
C9C C 0.16711(13) 0.48234(13) 0.34978(12) 0.0237(3) Uani 1 1 d . . . . .
H9C H 0.225992 0.503380 0.342989 0.028 Uiso 1 1 calc R U . . .
B1C B 0.19056(13) 0.61066(13) 0.49669(12) 0.0188(3) Uani 1 1 d . . . . .
C10C C 0.28358(12) 0.67617(12) 0.49319(11) 0.0210(3) Uani 1 1 d . . . . .
C11C C 0.28647(13) 0.69004(13) 0.41401(12) 0.0268(4) Uani 1 1 d . . . . .
H11C H 0.235452 0.655299 0.360828 0.032 Uiso 1 1 calc R U . . .
C12C C 0.36237(14) 0.75350(15) 0.41191(13) 0.0304(4) Uani 1 1 d . . . . .
C13C C 0.43779(14) 0.80599(15) 0.48818(13) 0.0307(4) Uani 1 1 d . . . . .
H13C H 0.490330 0.848234 0.486274 0.037 Uiso 1 1 calc R U . . .
C14C C 0.43466(12) 0.79538(14) 0.56686(12) 0.0255(4) Uani 1 1 d . . . . .
C15C C 0.35875(12) 0.73203(13) 0.56964(12) 0.0224(3) Uani 1 1 d . . . . .
H15C H 0.358084 0.726679 0.624892 0.027 Uiso 1 1 calc R U . . .
C16C C 0.36371(19) 0.76861(18) 0.32716(15) 0.0493(7) Uani 1 1 d D . . . .
F1C F 0.2877(2) 0.7294(4) 0.26244(19) 0.0923(18) Uani 0.668(3) 1 d D . P . .
F2C F 0.4239(4) 0.7292(4) 0.2971(3) 0.1037(14) Uani 0.668(3) 1 d D . P . .
F3C F 0.3983(4) 0.8519(2) 0.3359(2) 0.0881(15) Uani 0.668(3) 1 d D . P . .
F1C' F 0.4332(5) 0.8280(7) 0.3319(5) 0.0923(18) Uani 0.332(3) 1 d D . P . .
F2C' F 0.2889(7) 0.8065(8) 0.3006(5) 0.1037(14) Uani 0.332(3) 1 d D . P . .
F3C' F 0.3376(9) 0.7038(4) 0.2610(4) 0.0881(15) Uani 0.332(3) 1 d D . P . .
C17C C 0.51309(14) 0.85359(15) 0.65109(14) 0.0318(4) Uani 1 1 d . . . . .
F4C F 0.58201(11) 0.90781(16) 0.63907(11) 0.0784(7) Uani 1 1 d . . . . .
F5C F 0.48532(12) 0.90649(13) 0.70693(12) 0.0680(6) Uani 1 1 d . . . . .
F6C F 0.54803(12) 0.80563(11) 0.69669(11) 0.0558(4) Uani 1 1 d . . . . .
Fe1D Fe 1.000000 0.500000 0.000000 0.01730(7) Uani 1 2 d S . P . .
N1D N 0.87804(10) 0.50330(10) -0.06448(10) 0.0202(3) Uani 1 1 d . . . . .
N2D N 0.81422(10) 0.51036(10) -0.02318(10) 0.0197(3) Uani 1 1 d . . . . .
C1D C 0.83730(13) 0.49724(13) -0.14742(12) 0.0242(3) Uani 1 1 d . . . . .
H1D H 0.866093 0.491737 -0.191100 0.029 Uiso 1 1 calc R U . . .
C2D C 0.74602(14) 0.50009(14) -0.16135(13) 0.0273(4) Uani 1 1 d . . . . .
H2D H 0.701964 0.497018 -0.214478 0.033 Uiso 1 1 calc R U . . .
C3D C 0.73408(13) 0.50832(13) -0.08135(13) 0.0243(3) Uani 1 1 d . . . . .
H3D H 0.679006 0.511960 -0.068919 0.029 Uiso 1 1 calc R U . . .
N3D N 0.93242(10) 0.41211(10) 0.04408(10) 0.0201(3) Uani 1 1 d . . . . .
N4D N 0.86336(10) 0.42552(10) 0.07654(10) 0.0203(3) Uani 1 1 d . . . . .
C4D C 0.94422(13) 0.33616(12) 0.05427(13) 0.0237(3) Uani 1 1 d . . . . .
H4D H 0.987469 0.310216 0.036663 0.028 Uiso 1 1 calc R U . . .
C5D C 0.88390(13) 0.30045(13) 0.09448(13) 0.0262(4) Uani 1 1 d . . . . .
H5D H 0.877944 0.247011 0.109133 0.031 Uiso 1 1 calc R U . . .
C6D C 0.83490(13) 0.35927(13) 0.10833(12) 0.0238(3) Uani 1 1 d . . . . .
H6D H 0.788724 0.354118 0.135706 0.029 Uiso 1 1 calc R U . . .
N5D N 1.00342(11) 0.59706(10) 0.10052(10) 0.0215(3) Uani 1 1 d . . . . .
N6D N 0.92992(11) 0.59121(10) 0.13117(10) 0.0213(3) Uani 1 1 d . . . . .
C7D C 1.07529(14) 0.66739(13) 0.15989(14) 0.0294(4) Uani 1 1 d . . . . .
H7D H 1.134942 0.688141 0.154478 0.035 Uiso 1 1 calc R U . . .
C8D C 1.05032(16) 0.70617(16) 0.23116(15) 0.0372(5) Uani 1 1 d . . . . .
H8D H 1.088473 0.756509 0.282395 0.045 Uiso 1 1 calc R U . . .
C9D C 0.95880(15) 0.65582(14) 0.21113(13) 0.0302(4) Uani 1 1 d . . . . .
H9D H 0.921760 0.664732 0.247297 0.036 Uiso 1 1 calc R U . . .
B1D B 0.83721(14) 0.51167(13) 0.07404(13) 0.0199(3) Uani 1 1 d . . . . .
C10D C 0.74674(13) 0.51700(12) 0.10130(12) 0.0216(3) Uani 1 1 d . . . . .
C11D C 0.73741(13) 0.59864(12) 0.14413(13) 0.0235(3) Uani 1 1 d . . . . .
H11D H 0.787555 0.652893 0.160414 0.028 Uiso 1 1 calc R U . . .
C12D C 0.65690(13) 0.60272(12) 0.16355(12) 0.0235(3) Uani 1 1 d . . . . .
C13D C 0.58082(13) 0.52589(13) 0.13822(13) 0.0240(3) Uani 1 1 d . . . . .
H13D H 0.526185 0.528515 0.152009 0.029 Uiso 1 1 calc R U . . .
C14D C 0.58676(12) 0.44443(12) 0.09180(12) 0.0220(3) Uani 1 1 d . . . . .
C15D C 0.66763(12) 0.43990(12) 0.07354(12) 0.0220(3) Uani 1 1 d . . . . .
H15D H 0.669445 0.383447 0.041590 0.026 Uiso 1 1 calc R U . . .
C16D C 0.65332(16) 0.69255(14) 0.21178(15) 0.0310(4) Uani 1 1 d . . . . .
F1D F 0.65001(17) 0.74470(11) 0.16267(12) 0.0666(6) Uani 1 1 d . . . . .
F2D F 0.72944(12) 0.73833(11) 0.28345(11) 0.0541(4) Uani 1 1 d . . . . .
F3D F 0.58135(13) 0.68664(11) 0.23978(15) 0.0696(6) Uani 1 1 d . . . . .
C17D C 0.50563(13) 0.36081(13) 0.06668(14) 0.0279(4) Uani 1 1 d . . . . .
F4D F 0.42318(9) 0.37329(10) 0.03733(12) 0.0504(4) Uani 1 1 d . . . . .
F5D F 0.50721(9) 0.29175(9) 0.00487(10) 0.0402(3) Uani 1 1 d . . . . .
F6D F 0.50544(11) 0.33355(10) 0.13596(10) 0.0451(3) Uani 1 1 d . . . . .

loop_
_atom_site_aniso_label
_atom_site_aniso_U_11
_atom_site_aniso_U_22
_atom_site_aniso_U_33
_atom_site_aniso_U_23
_atom_site_aniso_U_13
_atom_site_aniso_U_12
Fe1A 0.01710(15) 0.01869(15) 0.01449(14) 0.00745(12) 0.00689(12) 0.00789(12)
N1A 0.0193(6) 0.0232(7) 0.0155(6) 0.0084(5) 0.0072(5) 0.0097(5)
N2A 0.0173(6) 0.0184(6) 0.0167(6) 0.0073(5) 0.0062(5) 0.0075(5)
C1A 0.0212(8) 0.0250(8) 0.0183(7) 0.0060(6) 0.0087(6) 0.0090(6)
C2A 0.0181(7) 0.0228(8) 0.0224(8) 0.0032(6) 0.0080(6) 0.0074(6)
C3A 0.0153(7) 0.0189(7) 0.0225(8) 0.0069(6) 0.0067(6) 0.0059(6)
N3A 0.0175(6) 0.0238(7) 0.0175(6) 0.0098(5) 0.0070(5) 0.0083(5)
N4A 0.0190(6) 0.0223(7) 0.0167(6) 0.0096(5) 0.0079(5) 0.0083(5)
C4A 0.0182(7) 0.0299(9) 0.0243(8) 0.0114(7) 0.0093(6) 0.0070(7)
C5A 0.0234(8) 0.0309(9) 0.0278(9) 0.0157(8) 0.0129(7) 0.0064(7)
C6A 0.0260(8) 0.0258(8) 0.0229(8) 0.0137(7) 0.0130(7) 0.0091(7)
N5A 0.0203(6) 0.0206(7) 0.0179(6) 0.0086(5) 0.0075(5) 0.0091(5)
N6A 0.0183(6) 0.0198(6) 0.0156(6) 0.0066(5) 0.0062(5) 0.0078(5)
C7A 0.0280(8) 0.0203(8) 0.0231(8) 0.0081(6) 0.0110(7) 0.0106(7)
C8A 0.0294(9) 0.0206(8) 0.0237(8) 0.0040(7) 0.0105(7) 0.0077(7)
C9A 0.0207(7) 0.0229(8) 0.0173(7) 0.0040(6) 0.0064(6) 0.0067(6)
B1A 0.0182(8) 0.0194(8) 0.0172(8) 0.0084(6) 0.0072(6) 0.0077(6)
C10A 0.0212(7) 0.0193(7) 0.0181(7) 0.0080(6) 0.0054(6) 0.0062(6)
C11A 0.0252(8) 0.0252(8) 0.0199(8) 0.0098(7) 0.0074(7) 0.0061(7)
C12A 0.0332(9) 0.0238(8) 0.0185(8) 0.0092(7) 0.0064(7) 0.0035(7)
C13A 0.0327(10) 0.0276(9) 0.0198(8) 0.0099(7) 0.0005(7) 0.0058(8)
C14A 0.0241(8) 0.0269(9) 0.0230(8) 0.0089(7) 0.0015(7) 0.0093(7)
C15A 0.0232(8) 0.0220(8) 0.0193(8) 0.0077(6) 0.0051(6) 0.0076(6)
C16A 0.0392(11) 0.0347(10) 0.0216(9) 0.0113(8) 0.0093(8) 0.0018(9)
F1A 0.0553(12) 0.224(3) 0.0332(9) 0.0054(14) 0.0236(9) -0.0485(16)
F2A 0.145(2) 0.0413(9) 0.0866(15) 0.0077(9) 0.0908(16) 0.0112(11)
F3A 0.224(3) 0.160(2) 0.0583(12) 0.0786(16) 0.0885(18) 0.145(3)
C17A 0.0304(11) 0.0588(15) 0.0336(11) 0.0148(11) 0.0013(9) 0.0223(11)
F4A 0.0329(10) 0.0868(17) 0.226(4) 0.043(2) 0.0329(15) 0.0154(11)
F5A 0.0850(16) 0.380(6) 0.0360(10) 0.0046(19) 0.0069(10) 0.157(3)
F6A 0.0797(15) 0.162(2) 0.120(2) 0.097(2) 0.0393(14) 0.0881(17)
Fe1B 0.01348(14) 0.01390(14) 0.01761(15) 0.00222(11) 0.00423(11) 0.00231(11)
N1B 0.0147(6) 0.0161(6) 0.0208(7) 0.0028(5) 0.0052(5) 0.0020(5)
N2B 0.0172(6) 0.0183(6) 0.0201(7) 0.0019(5) 0.0065(5) 0.0038(5)
C1B 0.0180(7) 0.0197(8) 0.0282(9) 0.0081(7) 0.0096(6) 0.0038(6)
C2B 0.0238(8) 0.0230(8) 0.0311(9) 0.0094(7) 0.0163(7) 0.0078(7)
C3B 0.0251(8) 0.0195(8) 0.0240(8) 0.0055(6) 0.0118(7) 0.0075(6)
N3B 0.0171(6) 0.0168(6) 0.0202(7) 0.0021(5) 0.0041(5) 0.0043(5)
N4B 0.0157(6) 0.0195(7) 0.0196(7) 0.0008(5) 0.0025(5) 0.0041(5)
C4B 0.0242(8) 0.0220(8) 0.0279(9) 0.0054(7) 0.0073(7) 0.0099(7)
C5B 0.0284(9) 0.0327(10) 0.0309(10) 0.0079(8) 0.0044(8) 0.0170(8)
C6B 0.0207(8) 0.0317(10) 0.0256(9) 0.0029(7) 0.0010(7) 0.0104(7)
N5B 0.0169(6) 0.0160(6) 0.0204(7) 0.0024(5) 0.0054(5) 0.0027(5)
N6B 0.0158(6) 0.0153(6) 0.0228(7) 0.0012(5) 0.0068(5) 0.0025(5)
C7B 0.0242(8) 0.0223(8) 0.0253(8) 0.0085(7) 0.0104(7) 0.0066(7)
C8B 0.0272(9) 0.0209(8) 0.0383(10) 0.0130(8) 0.0138(8) 0.0079(7)
C9B 0.0201(8) 0.0148(7) 0.0361(10) 0.0047(7) 0.0105(7) 0.0043(6)
B1B 0.0151(8) 0.0185(8) 0.0214(9) 0.0006(7) 0.0055(7) 0.0032(6)
C10B 0.0183(7) 0.0214(8) 0.0231(8) -0.0013(6) 0.0042(6) 0.0049(6)
C11B 0.0197(8) 0.0287(9) 0.0239(9) -0.0033(7) 0.0058(7) 0.0021(7)
C12B 0.0215(9) 0.0308(10) 0.0294(10) -0.0059(8) 0.0060(7) 0.0005(7)
C13B 0.0279(10) 0.0330(10) 0.0249(9) -0.0060(8) 0.0020(8) 0.0050(8)
C14B 0.0306(9) 0.0286(9) 0.0238(9) 0.0020(7) 0.0058(7) 0.0116(8)
C15B 0.0244(8) 0.0239(8) 0.0253(9) 0.0025(7) 0.0048(7) 0.0077(7)
C16B 0.0266(10) 0.0501(14) 0.0311(11) -0.0093(10) 0.0067(9) -0.0094(9)
F1B 0.0682(13) 0.1152(18) 0.0470(10) -0.0240(11) 0.0313(10) -0.0556(12)
F2B 0.0482(10) 0.0432(9) 0.0882(14) 0.0189(9) 0.0162(9) -0.0037(7)
F3B 0.0212(7) 0.0646(11) 0.0748(12) 0.0052(9) 0.0014(7) -0.0031(7)
C17B 0.0432(12) 0.0382(11) 0.0262(10) 0.0044(9) 0.0060(9) 0.0144(10)
F4B 0.140(2) 0.0502(10) 0.0454(10) 0.0090(8) 0.0527(12) 0.0346(12)
F5B 0.0639(11) 0.0719(12) 0.0381(8) 0.0215(8) 0.0143(8) -0.0005(9)
F6B 0.0687(12) 0.1274(19) 0.0505(10) 0.0473(12) 0.0176(9) 0.0560(13)
Fe1C 0.01499(14) 0.01520(14) 0.01546(14) 0.00604(11) 0.00655(11) 0.00299(11)
N1C 0.0176(6) 0.0178(6) 0.0209(7) 0.0075(5) 0.0078(5) 0.0031(5)
N2C 0.0179(6) 0.0172(6) 0.0200(6) 0.0080(5) 0.0065(5) 0.0013(5)
C1C 0.0251(9) 0.0232(8) 0.0354(10) 0.0121(7) 0.0126(8) 0.0101(7)
C2C 0.0341(10) 0.0216(9) 0.0494(13) 0.0169(9) 0.0158(9) 0.0106(8)
C3C 0.0284(9) 0.0186(8) 0.0349(10) 0.0120(7) 0.0113(8) 0.0027(7)
N3C 0.0177(6) 0.0211(7) 0.0182(6) 0.0086(5) 0.0077(5) 0.0040(5)
N4C 0.0165(6) 0.0208(6) 0.0178(6) 0.0075(5) 0.0070(5) 0.0041(5)
C4C 0.0258(8) 0.0244(8) 0.0206(8) 0.0118(7) 0.0086(7) 0.0068(7)
C5C 0.0254(9) 0.0274(9) 0.0223(8) 0.0112(7) 0.0040(7) 0.0088(7)
C6C 0.0191(7) 0.0241(8) 0.0226(8) 0.0080(7) 0.0054(6) 0.0069(6)
N5C 0.0172(6) 0.0193(6) 0.0175(6) 0.0058(5) 0.0074(5) 0.0030(5)
N6C 0.0170(6) 0.0217(7) 0.0165(6) 0.0060(5) 0.0079(5) 0.0025(5)
C7C 0.0247(8) 0.0207(8) 0.0205(8) 0.0046(6) 0.0092(7) 0.0028(6)
C8C 0.0311(9) 0.0237(8) 0.0228(8) 0.0029(7) 0.0145(7) 0.0053(7)
C9C 0.0251(8) 0.0263(8) 0.0210(8) 0.0072(7) 0.0130(7) 0.0060(7)
B1C 0.0170(8) 0.0213(8) 0.0168(8) 0.0073(7) 0.0065(6) 0.0020(6)
C10C 0.0172(7) 0.0240(8) 0.0199(8) 0.0080(6) 0.0074(6) 0.0019(6)
C11C 0.0232(8) 0.0301(9) 0.0203(8) 0.0085(7) 0.0064(7) -0.0020(7)
C12C 0.0271(9) 0.0370(10) 0.0205(8) 0.0114(8) 0.0094(7) -0.0039(8)
C13C 0.0213(8) 0.0381(11) 0.0259(9) 0.0120(8) 0.0088(7) -0.0041(7)
C14C 0.0170(7) 0.0322(9) 0.0218(8) 0.0094(7) 0.0045(6) 0.0008(7)
C15C 0.0185(7) 0.0280(8) 0.0193(8) 0.0094(7) 0.0073(6) 0.0027(6)
C16C 0.0477(14) 0.0546(15) 0.0233(10) 0.0133(10) 0.0089(9) -0.0183(12)
F1C 0.0478(15) 0.151(4) 0.0274(13) 0.041(2) -0.0068(11) -0.0456(19)
F2C 0.114(3) 0.197(4) 0.0623(19) 0.076(2) 0.066(2) 0.087(3)
F3C 0.157(4) 0.0497(15) 0.0444(15) 0.0249(12) 0.041(2) -0.005(2)
F1C' 0.0478(15) 0.151(4) 0.0274(13) 0.041(2) -0.0068(11) -0.0456(19)
F2C' 0.114(3) 0.197(4) 0.0623(19) 0.076(2) 0.066(2) 0.087(3)
F3C' 0.157(4) 0.0497(15) 0.0444(15) 0.0249(12) 0.041(2) -0.005(2)
C17C 0.0200(8) 0.0409(11) 0.0264(9) 0.0141(8) 0.0027(7) -0.0010(8)
F4C 0.0339(8) 0.1162(17) 0.0441(9) 0.0397(10) -0.0082(7) -0.0357(9)
F5C 0.0470(9) 0.0642(11) 0.0526(10) -0.0199(8) -0.0051(8) 0.0143(8)
F6C 0.0527(9) 0.0513(9) 0.0416(8) 0.0162(7) -0.0130(7) 0.0106(7)
Fe1D 0.01793(15) 0.01730(15) 0.01817(15) 0.00695(12) 0.00814(12) 0.00519(12)
N1D 0.0211(7) 0.0207(7) 0.0209(7) 0.0085(5) 0.0101(5) 0.0061(5)
N2D 0.0195(6) 0.0200(6) 0.0213(7) 0.0083(5) 0.0085(5) 0.0064(5)
C1D 0.0268(9) 0.0246(8) 0.0207(8) 0.0089(7) 0.0081(7) 0.0064(7)
C2D 0.0246(9) 0.0300(9) 0.0241(9) 0.0105(7) 0.0037(7) 0.0070(7)
C3D 0.0203(8) 0.0249(8) 0.0273(9) 0.0103(7) 0.0064(7) 0.0073(6)
N3D 0.0201(7) 0.0207(7) 0.0233(7) 0.0097(6) 0.0106(6) 0.0075(5)
N4D 0.0204(7) 0.0222(7) 0.0227(7) 0.0108(6) 0.0108(6) 0.0074(5)
C4D 0.0227(8) 0.0210(8) 0.0287(9) 0.0103(7) 0.0089(7) 0.0075(6)
C5D 0.0256(9) 0.0243(8) 0.0329(10) 0.0165(7) 0.0107(7) 0.0073(7)
C6D 0.0214(8) 0.0275(9) 0.0265(9) 0.0155(7) 0.0103(7) 0.0058(7)
N5D 0.0209(7) 0.0210(7) 0.0227(7) 0.0066(6) 0.0097(6) 0.0054(5)
N6D 0.0220(7) 0.0221(7) 0.0202(7) 0.0058(6) 0.0097(6) 0.0067(6)
C7D 0.0239(9) 0.0254(9) 0.0302(10) 0.0016(7) 0.0078(7) 0.0027(7)
C8D 0.0324(10) 0.0335(11) 0.0301(10) -0.0052(8) 0.0070(8) 0.0044(8)
C9D 0.0305(10) 0.0330(10) 0.0232(9) 0.0017(7) 0.0105(7) 0.0104(8)
B1D 0.0211(8) 0.0200(8) 0.0203(8) 0.0081(7) 0.0090(7) 0.0063(7)
C10D 0.0227(8) 0.0228(8) 0.0223(8) 0.0098(6) 0.0106(6) 0.0075(6)
C11D 0.0252(8) 0.0211(8) 0.0276(9) 0.0111(7) 0.0119(7) 0.0072(7)
C12D 0.0284(9) 0.0222(8) 0.0256(8) 0.0110(7) 0.0119(7) 0.0120(7)
C13D 0.0237(8) 0.0269(9) 0.0269(9) 0.0119(7) 0.0114(7) 0.0118(7)
C14D 0.0200(8) 0.0224(8) 0.0240(8) 0.0087(7) 0.0073(6) 0.0071(6)
C15D 0.0214(8) 0.0224(8) 0.0234(8) 0.0083(6) 0.0081(6) 0.0081(6)
C16D 0.0358(10) 0.0254(9) 0.0373(11) 0.0109(8) 0.0173(9) 0.0140(8)
F1D 0.1300(18) 0.0339(8) 0.0492(9) 0.0214(7) 0.0313(11) 0.0418(10)
F2D 0.0593(10) 0.0421(8) 0.0436(8) -0.0052(7) 0.0058(7) 0.0204(7)
F3D 0.0632(11) 0.0390(8) 0.1127(16) 0.0032(9) 0.0602(12) 0.0176(8)
C17D 0.0209(8) 0.0260(9) 0.0354(10) 0.0081(8) 0.0099(7) 0.0073(7)
F4D 0.0183(6) 0.0389(7) 0.0831(12) 0.0136(8) 0.0073(7) 0.0091(5)
F5D 0.0314(6) 0.0300(6) 0.0462(8) -0.0027(6) 0.0142(6) 0.0027(5)
F6D 0.0488(8) 0.0355(7) 0.0491(8) 0.0180(6) 0.0229(7) 0.0000(6)

loop_
_atom_type_symbol
_atom_type_description
_atom_type_scat_dispersion_real
_atom_type_scat_dispersion_imag
_atom_type_scat_source
C C 0.0033 0.0016 'International Tables Vol C Tables 4.2.6.8 and 6.1.1.4'
H H 0.0000 0.0000 'International Tables Vol C Tables 4.2.6.8 and 6.1.1.4'
B B 0.0013 0.0007 'International Tables Vol C Tables 4.2.6.8 and 6.1.1.4'
F F 0.0171 0.0103 'International Tables Vol C Tables 4.2.6.8 and 6.1.1.4'
Fe Fe 0.3463 0.8444 'International Tables Vol C Tables 4.2.6.8 and 6.1.1.4'
N N 0.0061 0.0033 'International Tables Vol C Tables 4.2.6.8 and 6.1.1.4'

loop_
_geom_angle_atom_site_label_1
_geom_angle_atom_site_label_2
_geom_angle_atom_site_label_3
_geom_angle
_geom_angle_site_symmetry_1
_geom_angle_site_symmetry_3
_geom_angle_publ_flag
N5A Fe1A N5A 180.0 2_657 . ?
N5A Fe1A N1A 92.65(6) 2_657 . ?
N5A Fe1A N1A 87.35(6) . . ?
N5A Fe1A N1A 87.35(6) 2_657 2_657 ?
N5A Fe1A N1A 92.64(6) . 2_657 ?
N1A Fe1A N1A 180.0 . 2_657 ?
N5A Fe1A N3A 91.30(6) 2_657 . ?
N5A Fe1A N3A 88.70(6) . . ?
N1A Fe1A N3A 88.38(6) . . ?
N1A Fe1A N3A 91.62(6) 2_657 . ?
N5A Fe1A N3A 88.70(6) 2_657 2_657 ?
N5A Fe1A N3A 91.30(6) . 2_657 ?
N1A Fe1A N3A 91.62(6) . 2_657 ?
N1A Fe1A N3A 88.38(6) 2_657 2_657 ?
N3A Fe1A N3A 180.0 . 2_657 ?
C1A N1A N2A 107.10(14) . . ?
C1A N1A Fe1A 130.25(12) . . ?
N2A N1A Fe1A 121.66(10) . . ?
C3A N2A N1A 108.66(13) . . ?
C3A N2A B1A 134.43(14) . . ?
N1A N2A B1A 116.59(13) . . ?
N1A C1A C2A 110.31(15) . . ?
N1A C1A H1A 124.8 . . ?
C2A C1A H1A 124.8 . . ?
C3A C2A C1A 105.09(15) . . ?
C3A C2A H2A 127.5 . . ?
C1A C2A H2A 127.5 . . ?
N2A C3A C2A 108.77(15) . . ?
N2A C3A H3A 125.6 . . ?
C2A C3A H3A 125.6 . . ?
C4A N3A N4A 106.90(14) . . ?
C4A N3A Fe1A 131.39(12) . . ?
N4A N3A Fe1A 120.98(11) . . ?
C6A N4A N3A 109.26(14) . . ?
C6A N4A B1A 132.66(15) . . ?
N3A N4A B1A 117.55(13) . . ?
N3A C4A C5A 110.39(16) . . ?
N3A C4A H4A 124.8 . . ?
C5A C4A H4A 124.8 . . ?
C6A C5A C4A 104.80(16) . . ?
C6A C5A H5A 127.6 . . ?
C4A C5A H5A 127.6 . . ?
N4A C6A C5A 108.63(16) . . ?
N4A C6A H6A 125.7 . . ?
C5A C6A H6A 125.7 . . ?
C7A N5A N6A 106.91(14) . . ?
C7A N5A Fe1A 133.61(12) . . ?
N6A N5A Fe1A 119.42(11) . . ?
C9A N6A N5A 109.41(14) . . ?
C9A N6A B1A 130.48(14) . . ?
N5A N6A B1A 120.05(13) . . ?
N5A C7A C8A 110.35(16) . . ?
N5A C7A H7A 124.8 . . ?
C8A C7A H7A 124.8 . . ?
C9A C8A C7A 104.79(16) . . ?
C9A C8A H8A 127.6 . . ?
C7A C8A H8A 127.6 . . ?
N6A C9A C8A 108.54(16) . . ?
N6A C9A H9A 125.7 . . ?
C8A C9A H9A 125.7 . . ?
N4A B1A N2A 104.65(13) . . ?
N4A B1A N6A 107.47(13) . . ?
N2A B1A N6A 107.24(13) . . ?
N4A B1A C10A 114.17(14) . . ?
N2A B1A C10A 116.27(14) . . ?
N6A B1A C10A 106.58(13) . . ?
C15A C10A C11A 116.60(16) . . ?
C15A C10A B1A 123.28(15) . . ?
C11A C10A B1A 119.47(15) . . ?
C12A C11A C10A 121.33(18) . . ?
C12A C11A H11A 119.3 . . ?
C10A C11A H11A 119.3 . . ?
C13A C12A C11A 121.30(18) . . ?
C13A C12A C16A 119.10(18) . . ?
C11A C12A C16A 119.53(19) . . ?
C14A C13A C12A 117.94(17) . . ?
C14A C13A H13A 121.0 . . ?
C12A C13A H13A 121.0 . . ?
C13A C14A C15A 121.22(18) . . ?
C13A C14A C17A 119.26(18) . . ?
C15A C14A C17A 119.51(19) . . ?
C14A C15A C10A 121.54(17) . . ?
C14A C15A H15A 119.2 . . ?
C10A C15A H15A 119.2 . . ?
F1A C16A F3A 106.7(3) . . ?
F1A C16A F2A 104.8(3) . . ?
F3A C16A F2A 104.4(2) . . ?
F1A C16A C12A 113.65(18) . . ?
F3A C16A C12A 114.0(2) . . ?
F2A C16A C12A 112.39(18) . . ?
F5A C17A F6A 108.4(3) . . ?
F5A C17A F4A 107.5(3) . . ?
F6A C17A F4A 100.3(3) . . ?
F5A C17A C14A 114.1(2) . . ?
F6A C17A C14A 113.6(2) . . ?
F4A C17A C14A 111.9(2) . . ?
N3B Fe1B N3B 180.0 2 . ?
N3B Fe1B N5B 88.38(6) 2 2 ?
N3B Fe1B N5B 91.62(6) . 2 ?
N3B Fe1B N5B 91.62(6) 2 . ?
N3B Fe1B N5B 88.38(6) . . ?
N5B Fe1B N5B 180.0 2 . ?
N3B Fe1B N1B 90.97(6) 2 . ?
N3B Fe1B N1B 89.03(6) . . ?
N5B Fe1B N1B 92.10(6) 2 . ?
N5B Fe1B N1B 87.90(6) . . ?
N3B Fe1B N1B 89.03(6) 2 2 ?
N3B Fe1B N1B 90.97(6) . 2 ?
N5B Fe1B N1B 87.90(6) 2 2 ?
N5B Fe1B N1B 92.10(6) . 2 ?
N1B Fe1B N1B 180.00(8) . 2 ?
C1B N1B N2B 106.71(14) . . ?
C1B N1B Fe1B 131.40(12) . . ?
N2B N1B Fe1B 121.71(11) . . ?
C3B N2B N1B 109.36(14) . . ?
C3B N2B B1B 133.68(15) . . ?
N1B N2B B1B 116.55(13) . . ?
N1B C1B C2B 110.30(16) . . ?
N1B C1B H1B 124.8 . . ?
C2B C1B H1B 124.8 . . ?
C3B C2B C1B 104.92(16) . . ?
C3B C2B H2B 127.5 . . ?
C1B C2B H2B 127.5 . . ?
N2B C3B C2B 108.72(16) . . ?
N2B C3B H3B 125.6 . . ?
C2B C3B H3B 125.6 . . ?
C4B N3B N4B 106.70(14) . . ?
C4B N3B Fe1B 134.39(13) . . ?
N4B N3B Fe1B 118.89(11) . . ?
C6B N4B N3B 109.38(15) . . ?
C6B N4B B1B 130.23(15) . . ?
N3B N4B B1B 120.27(14) . . ?
N3B C4B C5B 110.43(17) . . ?
N3B C4B H4B 124.8 . . ?
C5B C4B H4B 124.8 . . ?
C6B C5B C4B 104.74(17) . . ?
C6B C5B H5B 127.6 . . ?
C4B C5B H5B 127.6 . . ?
N4B C6B C5B 108.76(17) . . ?
N4B C6B H6B 125.6 . . ?
C5B C6B H6B 125.6 . . ?
C7B N5B N6B 107.16(14) . . ?
C7B N5B Fe1B 130.54(12) . . ?
N6B N5B Fe1B 120.95(11) . . ?
C9B N6B N5B 108.76(15) . . ?
C9B N6B B1B 134.11(15) . . ?
N5B N6B B1B 116.90(13) . . ?
N5B C7B C8B 110.17(17) . . ?
N5B C7B H7B 124.9 . . ?
C8B C7B H7B 124.9 . . ?
C9B C8B C7B 104.89(17) . . ?
C9B C8B H8B 127.6 . . ?
C7B C8B H8B 127.6 . . ?
N6B C9B C8B 108.98(16) . . ?
N6B C9B H9B 125.5 . . ?
C8B C9B H9B 125.5 . . ?
N4B B1B N2B 106.97(14) . . ?
N4B B1B N6B 108.07(14) . . ?
N2B B1B N6B 104.54(14) . . ?
N4B B1B C10B 107.92(14) . . ?
N2B B1B C10B 113.33(14) . . ?
N6B B1B C10B 115.60(15) . . ?
C11B C10B C15B 116.66(17) . . ?
C11B C10B B1B 123.70(17) . . ?
C15B C10B B1B 119.22(16) . . ?
C12B C11B C10B 121.45(19) . . ?
C12B C11B H11B 119.3 . . ?
C10B C11B H11B 119.3 . . ?
C13B C12B C11B 121.0(2) . . ?
C13B C12B C16B 118.93(19) . . ?
C11B C12B C16B 120.1(2) . . ?
C12B C13B C14B 118.41(18) . . ?
C12B C13B H13B 120.8 . . ?
C14B C13B H13B 120.8 . . ?
C13B C14B C15B 120.7(2) . . ?
C13B C14B C17B 118.26(19) . . ?
C15B C14B C17B 121.1(2) . . ?
C14B C15B C10B 121.72(19) . . ?
C14B C15B H15B 119.1 . . ?
C10B C15B H15B 119.1 . . ?
F1B C16B F3B 107.8(2) . . ?
F1B C16B F2B 105.9(3) . . ?
F3B C16B F2B 105.06(19) . . ?
F1B C16B C12B 113.47(19) . . ?
F3B C16B C12B 112.1(2) . . ?
F2B C16B C12B 111.9(2) . . ?
F6B C17B F4B 107.0(2) . . ?
F6B C17B F5B 106.2(2) . . ?
F4B C17B F5B 105.7(2) . . ?
F6B C17B C14B 112.0(2) . . ?
F4B C17B C14B 112.0(2) . . ?
F5B C17B C14B 113.47(19) . . ?
N1C Fe1C N1C 180.0 . 2_566 ?
N1C Fe1C N5C 91.80(6) . 2_566 ?
N1C Fe1C N5C 88.20(6) 2_566 2_566 ?
N1C Fe1C N5C 88.20(6) . . ?
N1C Fe1C N5C 91.80(6) 2_566 . ?
N5C Fe1C N5C 180.0 2_566 . ?
N1C Fe1C N3C 92.17(6) . 2_566 ?
N1C Fe1C N3C 87.83(6) 2_566 2_566 ?
N5C Fe1C N3C 88.85(6) 2_566 2_566 ?
N5C Fe1C N3C 91.15(6) . 2_566 ?
N1C Fe1C N3C 87.83(6) . . ?
N1C Fe1C N3C 92.17(6) 2_566 . ?
N5C Fe1C N3C 91.15(6) 2_566 . ?
N5C Fe1C N3C 88.85(6) . . ?
N3C Fe1C N3C 180.0 2_566 . ?
C1C N1C N2C 107.17(14) . . ?
C1C N1C Fe1C 133.86(13) . . ?
N2C N1C Fe1C 118.96(11) . . ?
C3C N2C N1C 109.08(15) . . ?
C3C N2C B1C 130.49(15) . . ?
N1C N2C B1C 120.42(13) . . ?
N1C C1C C2C 110.25(17) . . ?
N1C C1C H1C 124.9 . . ?
C2C C1C H1C 124.9 . . ?
C3C C2C C1C 104.79(17) . . ?
C3C C2C H2C 127.6 . . ?
C1C C2C H2C 127.6 . . ?
N2C C3C C2C 108.71(17) . . ?
N2C C3C H3C 125.6 . . ?
C2C C3C H3C 125.6 . . ?
C4C N3C N4C 106.69(14) . . ?
C4C N3C Fe1C 130.68(12) . . ?
N4C N3C Fe1C 121.60(11) . . ?
C6C N4C N3C 109.14(14) . . ?
C6C N4C B1C 134.01(14) . . ?
N3C N4C B1C 116.42(13) . . ?
N3C C4C C5C 110.54(16) . . ?
N3C C4C H4C 124.7 . . ?
C5C C4C H4C 124.7 . . ?
C6C C5C C4C 104.95(16) . . ?
C6C C5C H5C 127.5 . . ?
C4C C5C H5C 127.5 . . ?
N4C C6C C5C 108.59(16) . . ?
N4C C6C H6C 125.7 . . ?
C5C C6C H6C 125.7 . . ?
C7C N5C N6C 106.86(14) . . ?
C7C N5C Fe1C 131.41(12) . . ?
N6C N5C Fe1C 120.79(11) . . ?
C9C N6C N5C 109.36(14) . . ?
C9C N6C B1C 132.55(15) . . ?
N5C N6C B1C 117.72(13) . . ?
N5C C7C C8C 110.49(16) . . ?
N5C C7C H7C 124.8 . . ?
C8C C7C H7C 124.8 . . ?
C9C C8C C7C 104.65(16) . . ?
C9C C8C H8C 127.7 . . ?
C7C C8C H8C 127.7 . . ?
N6C C9C C8C 108.58(16) . . ?
N6C C9C H9C 125.7 . . ?
C8C C9C H9C 125.7 . . ?
N6C B1C N2C 107.90(14) . . ?
N6C B1C N4C 104.07(13) . . ?
N2C B1C N4C 107.19(13) . . ?
N6C B1C C10C 114.09(14) . . ?
N2C B1C C10C 107.42(14) . . ?
N4C B1C C10C 115.76(14) . . ?
C15C C10C C11C 116.56(16) . . ?
C15C C10C B1C 121.93(15) . . ?
C11C C10C B1C 120.77(15) . . ?
C12C C11C C10C 121.35(17) . . ?
C12C C11C H11C 119.3 . . ?
C10C C11C H11C 119.3 . . ?
C13C C12C C11C 121.06(17) . . ?
C13C C12C C16C 118.20(17) . . ?
C11C C12C C16C 120.73(18) . . ?
C14C C13C C12C 118.34(17) . . ?
C14C C13C H13C 120.8 . . ?
C12C C13C H13C 120.8 . . ?
C13C C14C C15C 120.99(17) . . ?
C13C C14C C17C 119.81(17) . . ?
C15C C14C C17C 119.19(17) . . ?
C14C C15C C10C 121.62(16) . . ?
C14C C15C H15C 119.2 . . ?
C10C C15C H15C 119.2 . . ?
F3C' C16C F1C' 112.2(6) . . ?
F3C' C16C F1C 46.2(5) . . ?
F1C' C16C F1C 127.0(4) . . ?
F3C' C16C F3C 127.7(4) . . ?
F1C' C16C F3C 34.4(5) . . ?
F1C C16C F3C 111.8(4) . . ?
F3C' C16C F2C 56.4(5) . . ?
F1C' C16C F2C 70.6(6) . . ?
F1C C16C F2C 101.6(3) . . ?
F3C C16C F2C 103.8(3) . . ?
F3C' C16C F2C' 98.2(6) . . ?
F1C' C16C F2C' 101.3(6) . . ?
F1C C16C F2C' 53.7(4) . . ?
F3C C16C F2C' 69.1(5) . . ?
F2C C16C F2C' 143.3(3) . . ?
F3C' C16C C12C 118.7(3) . . ?
F1C' C16C C12C 116.3(4) . . ?
F1C C16C C12C 115.7(2) . . ?
F3C C16C C12C 113.5(3) . . ?
F2C C16C C12C 109.0(3) . . ?
F2C' C16C C12C 106.6(3) . . ?
F3C' F1C F2C' 132.0(7) . . ?
F3C' F1C C16C 64.0(4) . . ?
F2C' F1C C16C 71.5(4) . . ?
F3C' F2C C16C 54.6(4) . . ?
F3C' F2C F1C' 94.3(5) . . ?
C16C F2C F1C' 50.1(3) . . ?
F1C' F3C C16C 69.3(7) . . ?
F1C' F3C F2C' 125.8(8) . . ?
C16C F3C F2C' 60.9(4) . . ?
F3C F1C' C16C 76.2(6) . . ?
F3C F1C' F2C 132.9(8) . . ?
C16C F1C' F2C 59.3(4) . . ?
F1C F2C' C16C 54.8(3) . . ?
F1C F2C' F3C 96.5(4) . . ?
C16C F2C' F3C 49.9(3) . . ?
F1C F3C' C16C 69.8(5) . . ?
F1C F3C' F2C 136.6(7) . . ?
C16C F3C' F2C 69.0(5) . . ?
F4C C17C F6C 108.63(19) . . ?
F4C C17C F5C 105.8(2) . . ?
F6C C17C F5C 103.74(19) . . ?
F4C C17C C14C 113.15(17) . . ?
F6C C17C C14C 112.23(19) . . ?
F5C C17C C14C 112.63(18) . . ?
N1D Fe1D N1D 180.0 . 2_765 ?
N1D Fe1D N5D 87.57(6) . . ?
N1D Fe1D N5D 92.43(6) 2_765 . ?
N1D Fe1D N5D 92.43(6) . 2_765 ?
N1D Fe1D N5D 87.57(6) 2_765 2_765 ?
N5D Fe1D N5D 180.0 . 2_765 ?
N1D Fe1D N3D 92.76(6) . 2_765 ?
N1D Fe1D N3D 87.24(6) 2_765 2_765 ?
N5D Fe1D N3D 91.61(6) . 2_765 ?
N5D Fe1D N3D 88.39(6) 2_765 2_765 ?
N1D Fe1D N3D 87.24(6) . . ?
N1D Fe1D N3D 92.76(6) 2_765 . ?
N5D Fe1D N3D 88.39(6) . . ?
N5D Fe1D N3D 91.61(6) 2_765 . ?
N3D Fe1D N3D 180.0 2_765 . ?
C1D N1D N2D 106.85(15) . . ?
C1D N1D Fe1D 133.33(13) . . ?
N2D N1D Fe1D 119.79(11) . . ?
C3D N2D N1D 109.33(15) . . ?
C3D N2D B1D 130.36(15) . . ?
N1D N2D B1D 120.10(14) . . ?
N1D C1D C2D 110.48(17) . . ?
N1D C1D H1D 124.8 . . ?
C2D C1D H1D 124.8 . . ?
C3D C2D C1D 104.90(17) . . ?
C3D C2D H2D 127.5 . . ?
C1D C2D H2D 127.5 . . ?
N2D C3D C2D 108.44(16) . . ?
N2D C3D H3D 125.8 . . ?
C2D C3D H3D 125.8 . . ?
C4D N3D N4D 106.72(14) . . ?
C4D N3D Fe1D 131.27(13) . . ?
N4D N3D Fe1D 121.89(11) . . ?
C6D N4D N3D 109.30(14) . . ?
C6D N4D B1D 133.59(15) . . ?
N3D N4D B1D 117.03(13) . . ?
N3D C4D C5D 110.23(16) . . ?
N3D C4D H4D 124.9 . . ?
C5D C4D H4D 124.9 . . ?
C6D C5D C4D 105.12(16) . . ?
C6D C5D H5D 127.4 . . ?
C4D C5D H5D 127.4 . . ?
N4D C6D C5D 108.59(16) . . ?
N4D C6D H6D 125.7 . . ?
C5D C6D H6D 125.7 . . ?
C7D N5D N6D 106.81(15) . . ?
C7D N5D Fe1D 130.26(13) . . ?
N6D N5D Fe1D 121.77(11) . . ?
C9D N6D N5D 108.98(15) . . ?
C9D N6D B1D 134.03(16) . . ?
N5D N6D B1D 116.80(14) . . ?
N5D C7D C8D 110.35(18) . . ?
N5D C7D H7D 124.8 . . ?
C8D C7D H7D 124.8 . . ?
C9D C8D C7D 105.07(18) . . ?
C9D C8D H8D 127.5 . . ?
C7D C8D H8D 127.5 . . ?
N6D C9D C8D 108.73(18) . . ?
N6D C9D H9D 125.6 . . ?
C8D C9D H9D 125.6 . . ?
N4D B1D N2D 106.59(14) . . ?
N4D B1D N6D 104.63(14) . . ?
N2D B1D N6D 107.56(14) . . ?
N4D B1D C10D 114.50(14) . . ?
N2D B1D C10D 107.49(14) . . ?
N6D B1D C10D 115.57(15) . . ?
C11D C10D C15D 116.12(16) . . ?
C11D C10D B1D 122.62(16) . . ?
C15D C10D B1D 120.83(16) . . ?
C12D C11D C10D 122.08(17) . . ?
C12D C11D H11D 119.0 . . ?
C10D C11D H11D 119.0 . . ?
C13D C12D C11D 120.97(17) . . ?
C13D C12D C16D 120.14(17) . . ?
C11D C12D C16D 118.88(17) . . ?
C12D C13D C14D 117.95(17) . . ?
C12D C13D H13D 121.0 . . ?
C14D C13D H13D 121.0 . . ?
C15D C14D C13D 121.21(17) . . ?
C15D C14D C17D 120.67(16) . . ?
C13D C14D C17D 118.02(16) . . ?
C14D C15D C10D 121.54(17) . . ?
C14D C15D H15D 119.2 . . ?
C10D C15D H15D 119.2 . . ?
F1D C16D F3D 107.9(2) . . ?
F1D C16D F2D 105.53(19) . . ?
F3D C16D F2D 105.7(2) . . ?
F1D C16D C12D 111.88(18) . . ?
F3D C16D C12D 113.36(18) . . ?
F2D C16D C12D 112.03(17) . . ?
F5D C17D F4D 107.56(17) . . ?
F5D C17D F6D 106.00(17) . . ?
F4D C17D F6D 106.53(17) . . ?
F5D C17D C14D 113.07(16) . . ?
F4D C17D C14D 112.22(17) . . ?
F6D C17D C14D 111.06(17) . . ?

loop_
_geom_bond_atom_site_label_1
_geom_bond_atom_site_label_2
_geom_bond_distance
_geom_bond_site_symmetry_2
_geom_bond_publ_flag
Fe1A N5A 1.9494(15) 2_657 ?
Fe1A N5A 1.9494(15) . ?
Fe1A N1A 1.9684(14) . ?
Fe1A N1A 1.9685(14) 2_657 ?
Fe1A N3A 1.9786(14) . ?
Fe1A N3A 1.9786(14) 2_657 ?
N1A C1A 1.335(2) . ?
N1A N2A 1.3716(19) . ?
N2A C3A 1.358(2) . ?
N2A B1A 1.558(2) . ?
C1A C2A 1.394(2) . ?
C1A H1A 0.9500 . ?
C2A C3A 1.376(2) . ?
C2A H2A 0.9500 . ?
C3A H3A 0.9500 . ?
N3A C4A 1.331(2) . ?
N3A N4A 1.3672(19) . ?
N4A C6A 1.353(2) . ?
N4A B1A 1.552(2) . ?
C4A C5A 1.401(3) . ?
C4A H4A 0.9500 . ?
C5A C6A 1.376(3) . ?
C5A H5A 0.9500 . ?
C6A H6A 0.9500 . ?
N5A C7A 1.336(2) . ?
N5A N6A 1.3627(19) . ?
N6A C9A 1.356(2) . ?
N6A B1A 1.561(2) . ?
C7A C8A 1.401(3) . ?
C7A H7A 0.9500 . ?
C8A C9A 1.379(3) . ?
C8A H8A 0.9500 . ?
C9A H9A 0.9500 . ?
B1A C10A 1.616(2) . ?
C10A C15A 1.400(2) . ?
C10A C11A 1.405(2) . ?
C11A C12A 1.391(3) . ?
C11A H11A 0.9500 . ?
C12A C13A 1.387(3) . ?
C12A C16A 1.502(3) . ?
C13A C14A 1.385(3) . ?
C13A H13A 0.9500 . ?
C14A C15A 1.392(2) . ?
C14A C17A 1.497(3) . ?
C15A H15A 0.9500 . ?
C16A F1A 1.291(3) . ?
C16A F3A 1.300(3) . ?
C16A F2A 1.309(3) . ?
C17A F5A 1.256(3) . ?
C17A F6A 1.299(3) . ?
C17A F4A 1.316(4) . ?
Fe1B N3B 1.9476(15) 2 ?
Fe1B N3B 1.9476(15) . ?
Fe1B N5B 1.9606(14) 2 ?
Fe1B N5B 1.9606(14) . ?
Fe1B N1B 1.9665(15) . ?
Fe1B N1B 1.9666(15) 2 ?
N1B C1B 1.338(2) . ?
N1B N2B 1.3657(19) . ?
N2B C3B 1.351(2) . ?
N2B B1B 1.553(2) . ?
C1B C2B 1.397(3) . ?
C1B H1B 0.9500 . ?
C2B C3B 1.376(3) . ?
C2B H2B 0.9500 . ?
C3B H3B 0.9500 . ?
N3B C4B 1.337(2) . ?
N3B N4B 1.3616(19) . ?
N4B C6B 1.353(2) . ?
N4B B1B 1.552(2) . ?
C4B C5B 1.398(3) . ?
C4B H4B 0.9500 . ?
C5B C6B 1.373(3) . ?
C5B H5B 0.9500 . ?
C6B H6B 0.9500 . ?
N5B C7B 1.334(2) . ?
N5B N6B 1.368(2) . ?
N6B C9B 1.356(2) . ?
N6B B1B 1.563(3) . ?
C7B C8B 1.401(3) . ?
C7B H7B 0.9500 . ?
C8B C9B 1.372(3) . ?
C8B H8B 0.9500 . ?
C9B H9B 0.9500 . ?
B1B C10B 1.617(3) . ?
C10B C11B 1.394(3) . ?
C10B C15B 1.404(3) . ?
C11B C12B 1.395(3) . ?
C11B H11B 0.9500 . ?
C12B C13B 1.384(3) . ?
C12B C16B 1.502(3) . ?
C13B C14B 1.387(3) . ?
C13B H13B 0.9500 . ?
C14B C15B 1.389(3) . ?
C14B C17B 1.501(3) . ?
C15B H15B 0.9500 . ?
C16B F1B 1.317(3) . ?
C16B F3B 1.336(3) . ?
C16B F2B 1.339(3) . ?
C17B F6B 1.324(3) . ?
C17B F4B 1.325(3) . ?
C17B F5B 1.328(3) . ?
Fe1C N1C 1.9493(14) . ?
Fe1C N1C 1.9493(14) 2_566 ?
Fe1C N5C 1.9707(14) 2_566 ?
Fe1C N5C 1.9708(14) . ?
Fe1C N3C 1.9722(15) 2_566 ?
Fe1C N3C 1.9722(15) . ?
N1C C1C 1.334(2) . ?
N1C N2C 1.3607(19) . ?
N2C C3C 1.357(2) . ?
N2C B1C 1.556(2) . ?
C1C C2C 1.400(3) . ?
C1C H1C 0.9500 . ?
C2C C3C 1.375(3) . ?
C2C H2C 0.9500 . ?
C3C H3C 0.9500 . ?
N3C C4C 1.336(2) . ?
N3C N4C 1.3680(19) . ?
N4C C6C 1.353(2) . ?
N4C B1C 1.560(2) . ?
C4C C5C 1.392(3) . ?
C4C H4C 0.9500 . ?
C5C C6C 1.377(3) . ?
C5C H5C 0.9500 . ?
C6C H6C 0.9500 . ?
N5C C7C 1.334(2) . ?
N5C N6C 1.3616(19) . ?
N6C C9C 1.354(2) . ?
N6C B1C 1.553(2) . ?
C7C C8C 1.399(3) . ?
C7C H7C 0.9500 . ?
C8C C9C 1.378(3) . ?
C8C H8C 0.9500 . ?
C9C H9C 0.9500 . ?
B1C C10C 1.609(2) . ?
C10C C15C 1.397(2) . ?
C10C C11C 1.405(2) . ?
C11C C12C 1.389(3) . ?
C11C H11C 0.9500 . ?
C12C C13C 1.386(3) . ?
C12C C16C 1.499(3) . ?
C13C C14C 1.378(3) . ?
C13C H13C 0.9500 . ?
C14C C15C 1.393(2) . ?
C14C C17C 1.498(3) . ?
C15C H15C 0.9500 . ?
C16C F3C' 1.212(6) . ?
C16C F1C' 1.239(6) . ?
C16C F1C 1.266(3) . ?
C16C F3C 1.286(4) . ?
C16C F2C 1.388(5) . ?
C16C F2C' 1.468(7) . ?
F1C F3C' 0.973(10) . ?
F1C F2C' 1.248(10) . ?
F2C F3C' 1.239(11) . ?
F2C F1C' 1.522(11) . ?
F3C F1C' 0.749(12) . ?
F3C F2C' 1.570(10) . ?
C17C F4C 1.314(2) . ?
C17C F6C 1.330(3) . ?
C17C F5C 1.337(3) . ?
Fe1D N1D 1.9490(15) . ?
Fe1D N1D 1.9491(15) 2_765 ?
Fe1D N5D 1.9727(15) . ?
Fe1D N5D 1.9728(15) 2_765 ?
Fe1D N3D 1.9779(15) 2_765 ?
Fe1D N3D 1.9780(15) . ?
N1D C1D 1.329(2) . ?
N1D N2D 1.366(2) . ?
N2D C3D 1.356(2) . ?
N2D B1D 1.560(2) . ?
C1D C2D 1.400(3) . ?
C1D H1D 0.9500 . ?
C2D C3D 1.374(3) . ?
C2D H2D 0.9500 . ?
C3D H3D 0.9500 . ?
N3D C4D 1.336(2) . ?
N3D N4D 1.368(2) . ?
N4D C6D 1.349(2) . ?
N4D B1D 1.557(2) . ?
C4D C5D 1.395(3) . ?
C4D H4D 0.9500 . ?
C5D C6D 1.375(3) . ?
C5D H5D 0.9500 . ?
C6D H6D 0.9500 . ?
N5D C7D 1.335(2) . ?
N5D N6D 1.370(2) . ?
N6D C9D 1.356(2) . ?
N6D B1D 1.561(2) . ?
C7D C8D 1.397(3) . ?
C7D H7D 0.9500 . ?
C8D C9D 1.372(3) . ?
C8D H8D 0.9500 . ?
C9D H9D 0.9500 . ?
B1D C10D 1.612(3) . ?
C10D C11D 1.402(3) . ?
C10D C15D 1.407(2) . ?
C11D C12D 1.394(3) . ?
C11D H11D 0.9500 . ?
C12D C13D 1.383(3) . ?
C12D C16D 1.502(3) . ?
C13D C14D 1.395(3) . ?
C13D H13D 0.9500 . ?
C14D C15D 1.392(2) . ?
C14D C17D 1.497(3) . ?
C15D H15D 0.9500 . ?
C16D F1D 1.319(3) . ?
C16D F3D 1.321(3) . ?
C16D F2D 1.334(3) . ?
C17D F5D 1.331(2) . ?
C17D F4D 1.337(2) . ?
C17D F6D 1.338(3) . ?

loop_
_geom_torsion_atom_site_label_1
_geom_torsion_atom_site_label_2
_geom_torsion_atom_site_label_3
_geom_torsion_atom_site_label_4
_geom_torsion
_geom_torsion_site_symmetry_1
_geom_torsion_site_symmetry_2
_geom_torsion_site_symmetry_3
_geom_torsion_site_symmetry_4
_geom_torsion_publ_flag
C1A N1A N2A C3A 2.40(18) . . . . ?
Fe1A N1A N2A C3A -167.36(11) . . . . ?
C1A N1A N2A B1A 176.94(14) . . . . ?
Fe1A N1A N2A B1A 7.18(19) . . . . ?
N2A N1A C1A C2A -1.5(2) . . . . ?
Fe1A N1A C1A C2A 167.07(13) . . . . ?
N1A C1A C2A C3A 0.0(2) . . . . ?
N1A N2A C3A C2A -2.41(19) . . . . ?
B1A N2A C3A C2A -175.57(17) . . . . ?
C1A C2A C3A N2A 1.45(19) . . . . ?
C4A N3A N4A C6A -1.64(19) . . . . ?
Fe1A N3A N4A C6A 169.57(12) . . . . ?
C4A N3A N4A B1A -174.36(15) . . . . ?
Fe1A N3A N4A B1A -3.15(19) . . . . ?
N4A N3A C4A C5A 1.3(2) . . . . ?
Fe1A N3A C4A C5A -168.67(13) . . . . ?
N3A C4A C5A C6A -0.4(2) . . . . ?
N3A N4A C6A C5A 1.4(2) . . . . ?
B1A N4A C6A C5A 172.60(17) . . . . ?
C4A C5A C6A N4A -0.6(2) . . . . ?
C7A N5A N6A C9A -0.17(18) . . . . ?
Fe1A N5A N6A C9A -177.57(11) . . . . ?
C7A N5A N6A B1A 177.32(14) . . . . ?
Fe1A N5A N6A B1A -0.09(19) . . . . ?
N6A N5A C7A C8A -0.3(2) . . . . ?
Fe1A N5A C7A C8A 176.59(13) . . . . ?
N5A C7A C8A C9A 0.6(2) . . . . ?
N5A N6A C9A C8A 0.56(19) . . . . ?
B1A N6A C9A C8A -176.58(16) . . . . ?
C7A C8A C9A N6A -0.7(2) . . . . ?
C6A N4A B1A N2A -109.7(2) . . . . ?
N3A N4A B1A N2A 60.95(17) . . . . ?
C6A N4A B1A N6A 136.52(18) . . . . ?
N3A N4A B1A N6A -52.84(18) . . . . ?
C6A N4A B1A C10A 18.5(3) . . . . ?
N3A N4A B1A C10A -170.82(14) . . . . ?
C3A N2A B1A N4A 109.57(19) . . . . ?
N1A N2A B1A N4A -63.18(17) . . . . ?
C3A N2A B1A N6A -136.47(18) . . . . ?
N1A N2A B1A N6A 50.78(18) . . . . ?
C3A N2A B1A C10A -17.4(3) . . . . ?
N1A N2A B1A C10A 169.88(14) . . . . ?
C9A N6A B1A N4A -127.19(17) . . . . ?
N5A N6A B1A N4A 55.93(18) . . . . ?
C9A N6A B1A N2A 120.76(18) . . . . ?
N5A N6A B1A N2A -56.12(18) . . . . ?
C9A N6A B1A C10A -4.4(2) . . . . ?
N5A N6A B1A C10A 178.71(13) . . . . ?
N4A B1A C10A C15A -147.48(16) . . . . ?
N2A B1A C10A C15A -25.4(2) . . . . ?
N6A B1A C10A C15A 94.04(19) . . . . ?
N4A B1A C10A C11A 42.1(2) . . . . ?
N2A B1A C10A C11A 164.14(15) . . . . ?
N6A B1A C10A C11A -76.39(19) . . . . ?
C15A C10A C11A C12A 1.5(3) . . . . ?
B1A C10A C11A C12A 172.58(16) . . . . ?
C10A C11A C12A C13A 0.8(3) . . . . ?
C10A C11A C12A C16A -176.01(17) . . . . ?
C11A C12A C13A C14A -1.6(3) . . . . ?
C16A C12A C13A C14A 175.16(18) . . . . ?
C12A C13A C14A C15A 0.2(3) . . . . ?
C12A C13A C14A C17A -179.1(2) . . . . ?
C13A C14A C15A C10A 2.2(3) . . . . ?
C17A C14A C15A C10A -178.51(19) . . . . ?
C11A C10A C15A C14A -3.0(3) . . . . ?
B1A C10A C15A C14A -173.69(17) . . . . ?
C13A C12A C16A F1A 153.4(3) . . . . ?
C11A C12A C16A F1A -29.7(3) . . . . ?
C13A C12A C16A F3A 30.8(3) . . . . ?
C11A C12A C16A F3A -152.3(2) . . . . ?
C13A C12A C16A F2A -87.7(3) . . . . ?
C11A C12A C16A F2A 89.1(3) . . . . ?
C13A C14A C17A F5A -157.6(3) . . . . ?
C15A C14A C17A F5A 23.1(4) . . . . ?
C13A C14A C17A F6A -32.6(3) . . . . ?
C15A C14A C17A F6A 148.1(2) . . . . ?
C13A C14A C17A F4A 80.1(3) . . . . ?
C15A C14A C17A F4A -99.2(3) . . . . ?
C1B N1B N2B C3B -0.47(19) . . . . ?
Fe1B N1B N2B C3B 175.19(12) . . . . ?
C1B N1B N2B B1B -174.11(15) . . . . ?
Fe1B N1B N2B B1B 1.6(2) . . . . ?
N2B N1B C1B C2B 0.2(2) . . . . ?
Fe1B N1B C1B C2B -174.90(13) . . . . ?
N1B C1B C2B C3B 0.2(2) . . . . ?
N1B N2B C3B C2B 0.6(2) . . . . ?
B1B N2B C3B C2B 172.71(18) . . . . ?
C1B C2B C3B N2B -0.5(2) . . . . ?
C4B N3B N4B C6B -0.6(2) . . . . ?
Fe1B N3B N4B C6B 177.79(13) . . . . ?
C4B N3B N4B B1B -177.02(16) . . . . ?
Fe1B N3B N4B B1B 1.4(2) . . . . ?
N4B N3B C4B C5B 0.3(2) . . . . ?
Fe1B N3B C4B C5B -177.66(15) . . . . ?
N3B C4B C5B C6B 0.0(2) . . . . ?
N3B N4B C6B C5B 0.6(2) . . . . ?
B1B N4B C6B C5B 176.57(18) . . . . ?
C4B C5B C6B N4B -0.4(2) . . . . ?
C7B N5B N6B C9B 1.93(19) . . . . ?
Fe1B N5B N6B C9B -166.16(11) . . . . ?
C7B N5B N6B B1B 177.22(14) . . . . ?
Fe1B N5B N6B B1B 9.13(19) . . . . ?
N6B N5B C7B C8B -1.1(2) . . . . ?
Fe1B N5B C7B C8B 165.44(13) . . . . ?
N5B C7B C8B C9B -0.1(2) . . . . ?
N5B N6B C9B C8B -2.0(2) . . . . ?
B1B N6B C9B C8B -176.20(17) . . . . ?
C7B C8B C9B N6B 1.3(2) . . . . ?
C6B N4B B1B N2B -119.6(2) . . . . ?
N3B N4B B1B N2B 56.0(2) . . . . ?
C6B N4B B1B N6B 128.3(2) . . . . ?
N3B N4B B1B N6B -56.08(19) . . . . ?
C6B N4B B1B C10B 2.7(3) . . . . ?
N3B N4B B1B C10B 178.25(15) . . . . ?
C3B N2B B1B N4B 131.98(19) . . . . ?
N1B N2B B1B N4B -56.33(19) . . . . ?
C3B N2B B1B N6B -113.5(2) . . . . ?
N1B N2B B1B N6B 58.13(18) . . . . ?
C3B N2B B1B C10B 13.2(3) . . . . ?
N1B N2B B1B C10B -175.14(15) . . . . ?
C9B N6B B1B N4B -137.24(18) . . . . ?
N5B N6B B1B N4B 48.97(18) . . . . ?
C9B N6B B1B N2B 109.1(2) . . . . ?
N5B N6B B1B N2B -64.72(17) . . . . ?
C9B N6B B1B C10B -16.2(3) . . . . ?
N5B N6B B1B C10B 169.98(14) . . . . ?
N4B B1B C10B C11B 96.4(2) . . . . ?
N2B B1B C10B C11B -145.36(18) . . . . ?
N6B B1B C10B C11B -24.7(3) . . . . ?
N4B B1B C10B C15B -76.0(2) . . . . ?
N2B B1B C10B C15B 42.3(2) . . . . ?
N6B B1B C10B C15B 162.91(16) . . . . ?
C15B C10B C11B C12B -3.5(3) . . . . ?
B1B C10B C11B C12B -176.11(18) . . . . ?
C10B C11B C12B C13B 1.6(3) . . . . ?
C10B C11B C12B C16B -177.1(2) . . . . ?
C11B C12B C13B C14B 1.2(3) . . . . ?
C16B C12B C13B C14B 180.0(2) . . . . ?
C12B C13B C14B C15B -2.0(3) . . . . ?
C12B C13B C14B C17B 176.8(2) . . . . ?
C13B C14B C15B C10B 0.0(3) . . . . ?
C17B C14B C15B C10B -178.81(19) . . . . ?
C11B C10B C15B C14B 2.8(3) . . . . ?
B1B C10B C15B C14B 175.68(17) . . . . ?
C13B C12B C16B F1B 165.6(3) . . . . ?
C11B C12B C16B F1B -15.6(4) . . . . ?
C13B C12B C16B F3B 43.2(3) . . . . ?
C11B C12B C16B F3B -138.0(2) . . . . ?
C13B C12B C16B F2B -74.6(3) . . . . ?
C11B C12B C16B F2B 104.2(2) . . . . ?
C13B C14B C17B F6B -65.0(3) . . . . ?
C15B C14B C17B F6B 113.8(2) . . . . ?
C13B C14B C17B F4B 55.2(3) . . . . ?
C15B C14B C17B F4B -126.0(2) . . . . ?
C13B C14B C17B F5B 174.7(2) . . . . ?
C15B C14B C17B F5B -6.5(3) . . . . ?
C1C N1C N2C C3C 0.0(2) . . . . ?
Fe1C N1C N2C C3C -178.82(12) . . . . ?
C1C N1C N2C B1C -179.77(16) . . . . ?
Fe1C N1C N2C B1C 1.4(2) . . . . ?
N2C N1C C1C C2C -0.2(2) . . . . ?
Fe1C N1C C1C C2C 178.44(15) . . . . ?
N1C C1C C2C C3C 0.2(3) . . . . ?
N1C N2C C3C C2C 0.1(2) . . . . ?
B1C N2C C3C C2C 179.89(18) . . . . ?
C1C C2C C3C N2C -0.2(2) . . . . ?
C4C N3C N4C C6C 2.84(19) . . . . ?
Fe1C N3C N4C C6C -166.71(12) . . . . ?
C4C N3C N4C B1C 176.43(15) . . . . ?
Fe1C N3C N4C B1C 6.88(19) . . . . ?
N4C N3C C4C C5C -1.8(2) . . . . ?
Fe1C N3C C4C C5C 166.40(13) . . . . ?
N3C C4C C5C C6C 0.2(2) . . . . ?
N3C N4C C6C C5C -2.8(2) . . . . ?
B1C N4C C6C C5C -174.79(18) . . . . ?
C4C C5C C6C N4C 1.6(2) . . . . ?
C7C N5C N6C C9C -2.69(19) . . . . ?
Fe1C N5C N6C C9C 167.46(12) . . . . ?
C7C N5C N6C B1C -176.52(15) . . . . ?
Fe1C N5C N6C B1C -6.4(2) . . . . ?
N6C N5C C7C C8C 1.8(2) . . . . ?
Fe1C N5C C7C C8C -166.86(14) . . . . ?
N5C C7C C8C C9C -0.3(2) . . . . ?
N5C N6C C9C C8C 2.5(2) . . . . ?
B1C N6C C9C C8C 175.11(18) . . . . ?
C7C C8C C9C N6C -1.3(2) . . . . ?
C9C N6C B1C N2C 137.56(19) . . . . ?
N5C N6C B1C N2C -50.36(19) . . . . ?
C9C N6C B1C N4C -108.8(2) . . . . ?
N5C N6C B1C N4C 63.29(18) . . . . ?
C9C N6C B1C C10C 18.3(3) . . . . ?
N5C N6C B1C C10C -169.64(14) . . . . ?
C3C N2C B1C N6C -125.47(19) . . . . ?
N1C N2C B1C N6C 54.28(19) . . . . ?
C3C N2C B1C N4C 122.98(19) . . . . ?
N1C N2C B1C N4C -57.27(19) . . . . ?
C3C N2C B1C C10C -2.0(2) . . . . ?
N1C N2C B1C C10C 177.71(14) . . . . ?
C6C N4C B1C N6C 108.4(2) . . . . ?
N3C N4C B1C N6C -63.13(18) . . . . ?
C6C N4C B1C N2C -137.40(19) . . . . ?
N3C N4C B1C N2C 51.03(18) . . . . ?
C6C N4C B1C C10C -17.6(3) . . . . ?
N3C N4C B1C C10C 170.85(15) . . . . ?
N6C B1C C10C C15C -151.36(17) . . . . ?
N2C B1C C10C C15C 89.1(2) . . . . ?
N4C B1C C10C C15C -30.6(2) . . . . ?
N6C B1C C10C C11C 38.8(2) . . . . ?
N2C B1C C10C C11C -80.7(2) . . . . ?
N4C B1C C10C C11C 159.58(17) . . . . ?
C15C C10C C11C C12C 2.7(3) . . . . ?
B1C C10C C11C C12C 173.06(19) . . . . ?
C10C C11C C12C C13C -0.5(4) . . . . ?
C10C C11C C12C C16C -179.0(2) . . . . ?
C11C C12C C13C C14C -1.7(4) . . . . ?
C16C C12C C13C C14C 176.8(2) . . . . ?
C12C C13C C14C C15C 1.5(3) . . . . ?
C12C C13C C14C C17C -177.5(2) . . . . ?
C13C C14C C15C C10C 0.8(3) . . . . ?
C17C C14C C15C C10C 179.81(19) . . . . ?
C11C C10C C15C C14C -2.8(3) . . . . ?
B1C C10C C15C C14C -173.07(18) . . . . ?
C13C C12C C16C F3C' 138.3(7) . . . . ?
C11C C12C C16C F3C' -43.2(8) . . . . ?
C13C C12C C16C F1C' -0.2(8) . . . . ?
C11C C12C C16C F1C' 178.3(7) . . . . ?
C13C C12C C16C F1C -169.4(4) . . . . ?
C11C C12C C16C F1C 9.1(5) . . . . ?
C13C C12C C16C F3C -38.2(5) . . . . ?
C11C C12C C16C F3C 140.3(4) . . . . ?
C13C C12C C16C F2C 76.9(4) . . . . ?
C11C C12C C16C F2C -104.6(4) . . . . ?
C13C C12C C16C F2C' -112.2(6) . . . . ?
C11C C12C C16C F2C' 66.3(6) . . . . ?
F1C' C16C F1C F3C' 86.1(9) . . . . ?
F3C C16C F1C F3C' 121.9(5) . . . . ?
F2C C16C F1C F3C' 11.8(5) . . . . ?
F2C' C16C F1C F3C' 161.6(6) . . . . ?
C12C C16C F1C F3C' -106.1(5) . . . . ?
F3C' C16C F1C F2C' -161.6(6) . . . . ?
F1C' C16C F1C F2C' -75.5(8) . . . . ?
F3C C16C F1C F2C' -39.7(4) . . . . ?
F2C C16C F1C F2C' -149.8(4) . . . . ?
C12C C16C F1C F2C' 92.3(4) . . . . ?
F1C' C16C F2C F3C' -135.6(6) . . . . ?
F1C C16C F2C F3C' -10.2(4) . . . . ?
F3C C16C F2C F3C' -126.3(4) . . . . ?
F2C' C16C F2C F3C' -52.9(9) . . . . ?
C12C C16C F2C F3C' 112.4(4) . . . . ?
F3C' C16C F2C F1C' 135.6(6) . . . . ?
F1C C16C F2C F1C' 125.4(4) . . . . ?
F3C C16C F2C F1C' 9.3(5) . . . . ?
F2C' C16C F2C F1C' 82.7(8) . . . . ?
C12C C16C F2C F1C' -112.0(4) . . . . ?
F3C' C16C F3C F1C' -73.5(11) . . . . ?
F1C C16C F3C F1C' -124.3(7) . . . . ?
F2C C16C F3C F1C' -15.6(8) . . . . ?
F2C' C16C F3C F1C' -157.7(8) . . . . ?
C12C C16C F3C F1C' 102.6(7) . . . . ?
F3C' C16C F3C F2C' 84.2(8) . . . . ?
F1C' C16C F3C F2C' 157.7(8) . . . . ?
F1C C16C F3C F2C' 33.4(4) . . . . ?
F2C C16C F3C F2C' 142.2(4) . . . . ?
C12C C16C F3C F2C' -99.7(4) . . . . ?
F2C' F3C F1C' C16C -24.1(8) . . . . ?
C16C F3C F1C' F2C 18.9(9) . . . . ?
F2C' F3C F1C' F2C -5.2(17) . . . . ?
F3C' C16C F1C' F3C 124.9(8) . . . . ?
F1C C16C F1C' F3C 73.9(9) . . . . ?
F2C C16C F1C' F3C 164.0(8) . . . . ?
F2C' C16C F1C' F3C 21.2(8) . . . . ?
C12C C16C F1C' F3C -93.9(7) . . . . ?
F3C' C16C F1C' F2C -39.0(6) . . . . ?
F1C C16C F1C' F2C -90.0(6) . . . . ?
F3C C16C F1C' F2C -164.0(8) . . . . ?
F2C' C16C F1C' F2C -142.8(4) . . . . ?
C12C C16C F1C' F2C 102.2(4) . . . . ?
F3C' F2C F1C' F3C 13.4(14) . . . . ?
C16C F2C F1C' F3C -21.5(11) . . . . ?
F3C' F2C F1C' C16C 34.9(4) . . . . ?
F3C' F1C F2C' C16C -22.5(7) . . . . ?
F3C' F1C F2C' F3C 6.8(8) . . . . ?
C16C F1C F2C' F3C 29.3(3) . . . . ?
F3C' C16C F2C' F1C 13.3(4) . . . . ?
F1C' C16C F2C' F1C 128.0(5) . . . . ?
F3C C16C F2C' F1C 140.6(4) . . . . ?
F2C C16C F2C' F1C 55.5(9) . . . . ?
C12C C16C F2C' F1C -110.0(3) . . . . ?
F3C' C16C F2C' F3C -127.3(4) . . . . ?
F1C' C16C F2C' F3C -12.6(5) . . . . ?
F1C C16C F2C' F3C -140.6(4) . . . . ?
F2C C16C F2C' F3C -85.1(8) . . . . ?
C12C C16C F2C' F3C 109.4(3) . . . . ?
F1C' F3C F2C' F1C -5.5(11) . . . . ?
C16C F3C F2C' F1C -31.5(3) . . . . ?
F1C' F3C F2C' C16C 25.9(9) . . . . ?
F2C' F1C F3C' C16C 23.8(7) . . . . ?
F2C' F1C F3C' F2C 4.7(14) . . . . ?
C16C F1C F3C' F2C -19.0(8) . . . . ?
F1C' C16C F3C' F1C -120.7(6) . . . . ?
F3C C16C F3C' F1C -84.8(8) . . . . ?
F2C C16C F3C' F1C -166.1(6) . . . . ?
F2C' C16C F3C' F1C -14.9(5) . . . . ?
C12C C16C F3C' F1C 99.2(5) . . . . ?
F1C' C16C F3C' F2C 45.4(6) . . . . ?
F1C C16C F3C' F2C 166.1(6) . . . . ?
F3C C16C F3C' F2C 81.3(7) . . . . ?
F2C' C16C F3C' F2C 151.2(4) . . . . ?
C12C C16C F3C' F2C -94.7(4) . . . . ?
C16C F2C F3C' F1C 19.1(8) . . . . ?
F1C' F2C F3C' F1C -13.5(11) . . . . ?
F1C' F2C F3C' C16C -32.6(4) . . . . ?
C13C C14C C17C F4C -3.6(3) . . . . ?
C15C C14C C17C F4C 177.4(2) . . . . ?
C13C C14C C17C F6C -127.0(2) . . . . ?
C15C C14C C17C F6C 54.0(3) . . . . ?
C13C C14C C17C F5C 116.4(2) . . . . ?
C15C C14C C17C F5C -62.7(3) . . . . ?
C1D N1D N2D C3D 0.17(19) . . . . ?
Fe1D N1D N2D C3D -177.95(12) . . . . ?
C1D N1D N2D B1D 175.53(15) . . . . ?
Fe1D N1D N2D B1D -2.6(2) . . . . ?
N2D N1D C1D C2D -0.1(2) . . . . ?
Fe1D N1D C1D C2D 177.64(13) . . . . ?
N1D C1D C2D C3D 0.0(2) . . . . ?
N1D N2D C3D C2D -0.2(2) . . . . ?
B1D N2D C3D C2D -174.90(17) . . . . ?
C1D C2D C3D N2D 0.1(2) . . . . ?
C4D N3D N4D C6D 1.5(2) . . . . ?
Fe1D N3D N4D C6D -175.05(12) . . . . ?
C4D N3D N4D B1D 178.86(15) . . . . ?
Fe1D N3D N4D B1D 2.3(2) . . . . ?
N4D N3D C4D C5D -0.8(2) . . . . ?
Fe1D N3D C4D C5D 175.29(13) . . . . ?
N3D C4D C5D C6D -0.1(2) . . . . ?
N3D N4D C6D C5D -1.6(2) . . . . ?
B1D N4D C6D C5D -178.37(18) . . . . ?
C4D C5D C6D N4D 1.1(2) . . . . ?
C7D N5D N6D C9D -2.6(2) . . . . ?
Fe1D N5D N6D C9D 166.20(13) . . . . ?
C7D N5D N6D B1D -178.33(16) . . . . ?
Fe1D N5D N6D B1D -9.5(2) . . . . ?
N6D N5D C7D C8D 2.0(2) . . . . ?
Fe1D N5D C7D C8D -165.57(16) . . . . ?
N5D C7D C8D C9D -0.6(3) . . . . ?
N5D N6D C9D C8D 2.3(2) . . . . ?
B1D N6D C9D C8D 177.0(2) . . . . ?
C7D C8D C9D N6D -1.1(3) . . . . ?
C6D N4D B1D N2D -129.7(2) . . . . ?
N3D N4D B1D N2D 53.72(19) . . . . ?
C6D N4D B1D N6D 116.5(2) . . . . ?
N3D N4D B1D N6D -60.04(18) . . . . ?
C6D N4D B1D C10D -11.0(3) . . . . ?
N3D N4D B1D C10D 172.43(15) . . . . ?
C3D N2D B1D N4D 119.40(19) . . . . ?
N1D N2D B1D N4D -54.85(19) . . . . ?
C3D N2D B1D N6D -128.85(18) . . . . ?
N1D N2D B1D N6D 56.90(19) . . . . ?
C3D N2D B1D C10D -3.8(2) . . . . ?
N1D N2D B1D C10D -178.05(14) . . . . ?
C9D N6D B1D N4D -110.0(2) . . . . ?
N5D N6D B1D N4D 64.31(18) . . . . ?
C9D N6D B1D N2D 136.9(2) . . . . ?
N5D N6D B1D N2D -48.77(19) . . . . ?
C9D N6D B1D C10D 16.9(3) . . . . ?
N5D N6D B1D C10D -168.82(15) . . . . ?
N4D B1D C10D C11D 147.93(17) . . . . ?
N2D B1D C10D C11D -93.9(2) . . . . ?
N6D B1D C10D C11D 26.2(2) . . . . ?
N4D B1D C10D C15D -39.8(2) . . . . ?
N2D B1D C10D C15D 78.4(2) . . . . ?
N6D B1D C10D C15D -161.51(16) . . . . ?
C15D C10D C11D C12D 4.2(3) . . . . ?
B1D C10D C11D C12D 176.85(17) . . . . ?
C10D C11D C12D C13D -2.4(3) . . . . ?
C10D C11D C12D C16D 178.36(18) . . . . ?
C11D C12D C13D C14D -0.7(3) . . . . ?
C16D C12D C13D C14D 178.52(18) . . . . ?
C12D C13D C14D C15D 1.8(3) . . . . ?
C12D C13D C14D C17D 178.20(17) . . . . ?
C13D C14D C15D C10D 0.2(3) . . . . ?
C17D C14D C15D C10D -176.11(17) . . . . ?
C11D C10D C15D C14D -3.2(3) . . . . ?
B1D C10D C15D C14D -175.91(16) . . . . ?
C13D C12D C16D F1D -110.5(2) . . . . ?
C11D C12D C16D F1D 68.8(3) . . . . ?
C13D C12D C16D F3D 11.7(3) . . . . ?
C11D C12D C16D F3D -169.0(2) . . . . ?
C13D C12D C16D F2D 131.2(2) . . . . ?
C11D C12D C16D F2D -49.5(3) . . . . ?
C15D C14D C17D F5D -19.5(3) . . . . ?
C13D C14D C17D F5D 164.02(17) . . . . ?
C15D C14D C17D F4D -141.40(19) . . . . ?
C13D C14D C17D F4D 42.1(3) . . . . ?
C15D C14D C17D F6D 99.5(2) . . . . ?
C13D C14D C17D F6D -77.0(2) . . . . ?
